data_7200063
loop_
_publ_author_name
'Kendrick, John'
'Gourlay, Matthew D.'
'Neumann, Marcus A.'
'Leusen, Frank J. J.'

_publ_section_title
;
 Predicting spontaneous racemate resolution using recent developments in
 crystal structure prediction
;
_journal_issue 11
_journal_name_full CrystEngComm
_journal_page_first 2391
_journal_page_last 2399
_journal_paper_doi 10.1039/b909038j
_journal_volume 11
_journal_year 2009
_space_group_IT_number 19
_symmetry_cell_setting orthorhombic
_symmetry_Int_Tables_number 19
_symmetry_space_group_name_Hall 'P 2ac 2ab'
_symmetry_space_group_name_H-M 'P 21 21 21'
_cell_angle_alpha 90.000000
_cell_angle_beta 90.000000
_cell_angle_gamma 90.000000
_cell_length_a 6.986622
_cell_length_b 9.560798
_cell_length_c 8.046283
_cell_volume 537.473
_cod_data_source_file 4HMO_enantiopure.cif
_cod_data_source_block 4HMO_E_21
_cod_original_sg_symbol_H-M 'P 2_1 2_1 2_1'
_cod_struct_determination_method theoretical
_cod_database_code 7200063

loop_
_symmetry_equiv_pos_site_id
_symmetry_equiv_pos_as_xyz
1 x,y,z
2 -x+1/2,-y,z+1/2
3 -x,y+1/2,-z+1/2
4 x+1/2,-y+1/2,-z

loop_
_atom_site_label
_atom_site_type_symbol
_atom_site_fract_x
_atom_site_fract_y
_atom_site_fract_z
C46 C 1.083003 0.085370 0.986733
C47 C 1.038673 -0.067266 1.035386
O48 O 0.990309 -0.061799 1.212630
C49 C 0.968908 0.074449 1.259373
N50 N 1.006034 0.159871 1.130017
O51 O 0.919622 0.106984 1.401631
C52 C 0.987028 0.126102 0.823727
O53 O 1.045494 0.024948 0.703769
H54 H 1.238252 0.101926 0.977379
H55 H 0.992819 0.051513 0.594066
H56 H 1.159983 -0.137872 1.021539
H57 H 1.021822 0.264222 1.152424
H58 H 0.830580 0.124104 0.841673
H59 H 0.913094 -0.107765 0.969701
H60 H 1.028846 0.233126 0.787495
